data_7215895
loop_
_publ_author_name
'He, Yuan-Chun'
'Guo, Jiao'
'Zhang, Hong-Mei'
'Ma, Jian-Fang'
'Liu, Ying-Ying'

_publ_section_title
;
 Tuning the void volume in a series of isomorphic porous metal--organic
 frameworks by varying the solvent size and length of organic ligands
;
_journal_issue 24
_journal_name_full CrystEngComm
_journal_page_first 5450
_journal_paper_doi 10.1039/c4ce00347k
_journal_volume 16
_journal_year 2014
_chemical_formula_moiety 'C44 H56 Cd3 N18 O12'
_chemical_formula_sum 'C44 H56 Cd3 N18 O12'
_chemical_formula_weight 1366.27
_chemical_name_systematic
;
 ?
;
_space_group_IT_number 14
_symmetry_cell_setting monoclinic
_symmetry_space_group_name_Hall '-P 2ybc'
_symmetry_space_group_name_H-M 'P 1 21/c 1'
_atom_sites_solution_hydrogens geom
_atom_sites_solution_primary direct
_atom_sites_solution_secondary difmap
_audit_creation_method SHELXL-97
_cell_angle_alpha 90.00
_cell_angle_beta 90.00
_cell_angle_gamma 90.00
_cell_formula_units_Z 2
_cell_length_a 9.6380(12)
_cell_length_b 15.4430(15)
_cell_length_c 18.7170(16)
_cell_measurement_reflns_used 3572
_cell_measurement_temperature 293(2)
_cell_measurement_theta_max 29.1782
_cell_measurement_theta_min 2.8480
_cell_volume 2785.8(5)
_computing_cell_refinement CrysAlis
_computing_data_collection 'CrysAlis (Oxford Diffraction, 2006)'
_computing_data_reduction CrysAlis
_computing_structure_refinement 'SHELXL-97 (Sheldrick, 2008)'
_computing_structure_solution 'SHELXL-97 (Sheldrick, 2008)'
_diffrn_ambient_temperature 293(2)
_diffrn_detector_area_resol_mean 10.0
_diffrn_measured_fraction_theta_full 0.978
_diffrn_measured_fraction_theta_max 0.978
_diffrn_measurement_device_type 'Oxford Diffraction Gemini R Ultra'
_diffrn_measurement_method '\w scan'
_diffrn_radiation_monochromator graphite
_diffrn_radiation_source 'fine-focus sealed tube'
_diffrn_radiation_type MoK\a
_diffrn_radiation_wavelength 0.71069
_diffrn_reflns_av_R_equivalents 0.0356
_diffrn_reflns_av_sigmaI/netI 0.0575
_diffrn_reflns_limit_h_max 9
_diffrn_reflns_limit_h_min -11
_diffrn_reflns_limit_k_max 18
_diffrn_reflns_limit_k_min -15
_diffrn_reflns_limit_l_max 22
_diffrn_reflns_limit_l_min -19
_diffrn_reflns_number 9834
_diffrn_reflns_theta_full 25.00
_diffrn_reflns_theta_max 25.03
_diffrn_reflns_theta_min 2.85
_exptl_absorpt_coefficient_mu 1.208
_exptl_absorpt_correction_T_max 0.7686
_exptl_absorpt_correction_T_min 0.7285
_exptl_absorpt_correction_type multi-scan
_exptl_crystal_colour colorless
_exptl_crystal_density_diffrn 1.629
_exptl_crystal_density_method 'not measured'
_exptl_crystal_description block
_exptl_crystal_F_000 1372
_exptl_crystal_size_max 0.28
_exptl_crystal_size_mid 0.25
_exptl_crystal_size_min 0.23
_refine_diff_density_max 1.125
_refine_diff_density_min -0.526
_refine_diff_density_rms 0.097
_refine_ls_extinction_method none
_refine_ls_goodness_of_fit_ref 1.007
_refine_ls_hydrogen_treatment mixed
_refine_ls_matrix_type full
_refine_ls_number_parameters 349
_refine_ls_number_reflns 4810
_refine_ls_number_restraints 0
_refine_ls_restrained_S_all 1.007
_refine_ls_R_factor_all 0.0624
_refine_ls_R_factor_gt 0.0427
_refine_ls_shift/su_max 0.007
_refine_ls_shift/su_mean 0.001
_refine_ls_structure_factor_coef Fsqd
_refine_ls_weighting_details 'calc w=1/[\s^2^(Fo^2^)+(0.0401P)^2^+1.3485P] where P=(Fo^2^+2Fc^2^)/3'
_refine_ls_weighting_scheme calc
_refine_ls_wR_factor_gt 0.0853
_refine_ls_wR_factor_ref 0.0953
_reflns_number_gt 3756
_reflns_number_total 4810
_reflns_threshold_expression >2\s(I)
_cod_data_source_file c4ce00347k2.cif
_cod_data_source_block 3
_cod_depositor_comments 'Adding full bibliography for 7215893--7215898.cif.'
_cod_original_sg_symbol_H-M 'p 21/c'
_cod_database_code 7215895

loop_
_symmetry_equiv_pos_as_xyz
'x, y, z'
'-x, y+1/2, -z+1/2'
'-x, -y, -z'
'x, -y-1/2, z-1/2'

loop_
_atom_site_label
_atom_site_type_symbol
_atom_site_fract_x
_atom_site_fract_y
_atom_site_fract_z
_atom_site_U_iso_or_equiv
_atom_site_adp_type
_atom_site_occupancy
_atom_site_symmetry_multiplicity
_atom_site_calc_flag
_atom_site_refinement_flags
Cd1 Cd 0.0000 0.0000 0.0000 0.03182(14) Uani 1 2 d S
Cd2 Cd 0.11647(3) -0.21690(2) -0.060981(17) 0.03216(12) Uani 1 1 d .
C1 C -0.5819(5) -0.1446(4) -0.0166(3) 0.0572(15) Uani 1 1 d .
H1 H -0.6425 -0.1073 0.0069 0.069 Uiso 1 1 calc R
C2 C -0.4430(5) -0.1301(3) -0.0091(3) 0.0484(13) Uani 1 1 d .
H2 H -0.4111 -0.0838 0.0181 0.058 Uiso 1 1 calc R
C3 C -0.3511(5) -0.1847(3) -0.0423(3) 0.0366(11) Uani 1 1 d .
C4 C -0.4070(5) -0.2515(3) -0.0817(3) 0.0454(13) Uani 1 1 d .
H4 H -0.3486 -0.2905 -0.1047 0.055 Uiso 1 1 calc R
C5 C -0.5473(5) -0.2610(3) -0.0872(3) 0.0471(13) Uani 1 1 d .
H5 H -0.5817 -0.3063 -0.1148 0.057 Uiso 1 1 calc R
C6 C -0.1981(5) -0.1689(3) -0.0369(3) 0.0378(11) Uani 1 1 d .
C7 C 0.0507(5) -0.1727(3) 0.2994(3) 0.0413(12) Uani 1 1 d .
H7 H -0.0064 -0.1466 0.3332 0.050 Uiso 1 1 calc R
C8 C 0.0464(5) -0.1423(3) 0.2306(2) 0.0400(12) Uani 1 1 d .
H8 H -0.0099 -0.0956 0.2187 0.048 Uiso 1 1 calc R
C9 C 0.1257(5) -0.1817(3) 0.1800(2) 0.0316(10) Uani 1 1 d .
C10 C 0.2087(5) -0.2497(3) 0.2009(3) 0.0394(12) Uani 1 1 d .
H10 H 0.2631 -0.2787 0.1676 0.047 Uiso 1 1 calc R
C11 C 0.2105(5) -0.2744(3) 0.2715(3) 0.0407(12) Uani 1 1 d .
H11 H 0.2693 -0.3192 0.2852 0.049 Uiso 1 1 calc R
C12 C 0.1189(5) -0.1528(3) 0.1031(2) 0.0367(11) Uani 1 1 d .
C13 C 0.1082(6) -0.4025(3) 0.0226(3) 0.0480(13) Uani 1 1 d .
C14 C 0.0371(7) -0.4506(4) 0.1313(3) 0.0665(17) Uani 1 1 d .
H14A H -0.0246 -0.4978 0.1440 0.080 Uiso 1 1 calc R
H14B H 0.0355 -0.4075 0.1690 0.080 Uiso 1 1 calc R
C15 C 0.1797(8) -0.4826(4) 0.1188(4) 0.079(2) Uani 1 1 d .
H15A H 0.2412 -0.4666 0.1576 0.094 Uiso 1 1 calc R
H15B H 0.1813 -0.5450 0.1129 0.094 Uiso 1 1 calc R
C16 C -0.1307(6) -0.3687(4) 0.0539(4) 0.080(2) Uani 1 1 d .
H16A H -0.1954 -0.3861 0.0901 0.119 Uiso 1 1 calc R
H16B H -0.1675 -0.3829 0.0077 0.119 Uiso 1 1 calc R
H16C H -0.1155 -0.3074 0.0568 0.119 Uiso 1 1 calc R
C17 C 0.3491(7) -0.4492(5) 0.0209(5) 0.099(3) Uani 1 1 d .
H17A H 0.4116 -0.4772 0.0534 0.149 Uiso 1 1 calc R
H17B H 0.3852 -0.3932 0.0084 0.149 Uiso 1 1 calc R
H17C H 0.3396 -0.4837 -0.0215 0.149 Uiso 1 1 calc R
C18 C -0.4128(8) -0.3755(5) 0.2108(5) 0.095(2) Uani 1 1 d .
C19 C -0.2141(8) -0.3271(5) 0.2598(4) 0.080(2) Uani 1 1 d .
H19A H -0.2077 -0.2895 0.3012 0.096 Uiso 1 1 calc R
H19B H -0.1304 -0.3212 0.2314 0.096 Uiso 1 1 calc R
C20 C -0.2378(8) -0.4193(5) 0.2813(4) 0.088(2) Uani 1 1 d .
H20A H -0.1595 -0.4555 0.2683 0.106 Uiso 1 1 calc R
H20B H -0.2541 -0.4242 0.3323 0.106 Uiso 1 1 calc R
C21 C -0.3595(9) -0.2259(5) 0.1871(6) 0.129(4) Uani 1 1 d .
H21A H -0.2872 -0.1866 0.2009 0.193 Uiso 1 1 calc R
H21B H -0.4474 -0.2040 0.2031 0.193 Uiso 1 1 calc R
H21C H -0.3605 -0.2315 0.1360 0.193 Uiso 1 1 calc R
C22 C -0.4199(11) -0.5244(6) 0.2512(9) 0.215(8) Uani 1 1 d .
H22A H -0.3579 -0.5634 0.2752 0.322 Uiso 1 1 calc R
H22B H -0.4424 -0.5473 0.2049 0.322 Uiso 1 1 calc R
H22C H -0.5032 -0.5180 0.2787 0.322 Uiso 1 1 calc R
N1 N -0.6365(4) -0.2087(3) -0.0552(2) 0.0438(10) Uani 1 1 d .
N2 N 0.1321(4) -0.2373(2) 0.3206(2) 0.0370(9) Uani 1 1 d .
N3 N 0.1212(4) -0.0715(3) -0.0851(2) 0.0455(10) Uani 1 1 d .
N4 N 0.1710(6) -0.0368(3) -0.1333(3) 0.0711(16) Uani 1 1 d .
N5 N 0.2150(10) -0.0024(4) -0.1819(5) 0.150(4) Uani 1 1 d .
N6 N -0.0016(5) -0.4134(3) 0.0643(2) 0.0570(12) Uani 1 1 d .
N7 N 0.2167(5) -0.4393(3) 0.0540(3) 0.0718(15) Uani 1 1 d .
N8 N -0.3349(7) -0.3083(4) 0.2185(4) 0.0904(19) Uani 1 1 d .
N9 N -0.3539(7) -0.4412(4) 0.2430(6) 0.142(4) Uani 1 1 d .
O1 O 0.1066(4) -0.0741(2) 0.09189(17) 0.0477(9) Uani 1 1 d .
O2 O 0.1288(4) -0.2117(2) 0.05798(17) 0.0504(9) Uani 1 1 d .
O3 O -0.1612(3) -0.1071(2) 0.0007(2) 0.0558(10) Uani 1 1 d .
O4 O -0.1205(3) -0.2196(2) -0.07033(19) 0.0453(9) Uani 1 1 d .
O5 O 0.1095(4) -0.3657(2) -0.03721(19) 0.0512(9) Uani 1 1 d .
O6 O -0.5207(7) -0.3774(4) 0.1757(5) 0.177(4) Uani 1 1 d .

loop_
_atom_site_aniso_label
_atom_site_aniso_U_11
_atom_site_aniso_U_22
_atom_site_aniso_U_33
_atom_site_aniso_U_23
_atom_site_aniso_U_13
_atom_site_aniso_U_12
Cd1 0.0358(3) 0.0303(3) 0.0294(3) 0.0001(2) -0.0003(2) 0.0008(2)
Cd2 0.0331(2) 0.0357(2) 0.02770(19) -0.00280(15) 0.00169(14) 0.00049(15)
C1 0.039(3) 0.061(4) 0.072(4) -0.026(3) 0.008(3) 0.004(3)
C2 0.040(3) 0.047(3) 0.058(3) -0.018(3) 0.003(3) -0.003(3)
C3 0.032(3) 0.034(3) 0.043(3) 0.003(2) 0.000(2) -0.003(2)
C4 0.034(3) 0.048(3) 0.054(3) -0.010(3) 0.007(2) 0.003(2)
C5 0.042(3) 0.044(3) 0.055(3) -0.012(3) -0.001(3) -0.005(3)
C6 0.036(3) 0.042(3) 0.036(3) 0.008(2) -0.001(2) -0.002(2)
C7 0.051(3) 0.039(3) 0.033(3) -0.002(2) 0.006(2) 0.008(3)
C8 0.054(3) 0.033(3) 0.033(3) 0.000(2) -0.001(2) 0.012(2)
C9 0.037(3) 0.025(2) 0.032(3) 0.001(2) -0.004(2) -0.007(2)
C10 0.046(3) 0.039(3) 0.033(3) 0.000(2) 0.004(2) 0.009(2)
C11 0.050(3) 0.037(3) 0.035(3) 0.003(2) -0.002(2) 0.013(2)
C12 0.037(3) 0.043(3) 0.030(3) 0.002(2) -0.005(2) -0.008(2)
C13 0.067(4) 0.026(3) 0.051(4) -0.003(2) 0.009(3) -0.003(3)
C14 0.094(5) 0.057(4) 0.049(4) 0.008(3) 0.013(3) -0.007(4)
C15 0.107(6) 0.065(4) 0.064(4) 0.026(4) 0.000(4) 0.006(4)
C16 0.066(4) 0.081(5) 0.092(5) 0.011(4) 0.020(4) 0.002(4)
C17 0.068(5) 0.108(6) 0.121(7) 0.021(5) 0.022(5) 0.014(4)
C18 0.071(5) 0.077(5) 0.137(8) 0.002(5) -0.017(5) 0.014(5)
C19 0.085(5) 0.081(5) 0.075(5) -0.016(4) -0.006(4) 0.004(4)
C20 0.106(6) 0.096(6) 0.063(5) 0.005(4) -0.018(4) 0.011(5)
C21 0.130(8) 0.085(6) 0.172(11) 0.038(6) 0.005(7) 0.025(5)
C22 0.123(9) 0.082(6) 0.44(2) 0.057(10) -0.061(12) -0.019(6)
N1 0.035(2) 0.049(3) 0.047(3) -0.010(2) -0.003(2) 0.000(2)
N2 0.042(2) 0.039(2) 0.030(2) 0.0006(18) 0.0040(18) 0.0045(19)
N3 0.060(3) 0.036(2) 0.041(2) 0.004(2) 0.015(2) 0.002(2)
N4 0.107(4) 0.051(3) 0.056(3) 0.019(3) 0.043(3) 0.032(3)
N5 0.216(9) 0.092(5) 0.142(7) 0.052(5) 0.124(7) 0.064(5)
N6 0.068(3) 0.054(3) 0.049(3) 0.015(2) 0.015(2) 0.008(2)
N7 0.068(3) 0.076(4) 0.072(4) 0.024(3) 0.016(3) 0.010(3)
N8 0.088(4) 0.074(4) 0.108(5) 0.017(4) -0.017(4) -0.007(4)
N9 0.077(5) 0.072(4) 0.278(11) 0.046(6) -0.055(6) -0.008(4)
O1 0.073(2) 0.0362(19) 0.0344(19) 0.0098(16) -0.0119(17) 0.0000(18)
O2 0.077(3) 0.049(2) 0.0254(18) -0.0030(17) -0.0004(17) 0.0079(19)
O3 0.047(2) 0.061(2) 0.059(2) -0.018(2) 0.0051(18) -0.0205(19)
O4 0.0286(18) 0.057(2) 0.050(2) -0.0002(18) 0.0018(16) 0.0038(16)
O5 0.079(3) 0.0371(19) 0.037(2) -0.0023(17) 0.0123(18) 0.0021(18)
O6 0.105(4) 0.113(5) 0.313(11) 0.014(6) -0.098(6) 0.006(4)

loop_
_atom_type_symbol
_atom_type_description
_atom_type_scat_dispersion_real
_atom_type_scat_dispersion_imag
_atom_type_scat_source
C C 0.0033 0.0016 'International Tables Vol C Tables 4.2.6.8 and 6.1.1.4'
H H 0.0000 0.0000 'International Tables Vol C Tables 4.2.6.8 and 6.1.1.4'
N N 0.0061 0.0033 'International Tables Vol C Tables 4.2.6.8 and 6.1.1.4'
O O 0.0106 0.0060 'International Tables Vol C Tables 4.2.6.8 and 6.1.1.4'
Cd Cd -0.8075 1.2024 'International Tables Vol C Tables 4.2.6.8 and 6.1.1.4'

loop_
_geom_angle_atom_site_label_1
_geom_angle_atom_site_label_2
_geom_angle_atom_site_label_3
_geom_angle
_geom_angle_site_symmetry_1
_geom_angle_site_symmetry_3
N3 Cd1 N3 180.0(3) 3 .
N3 Cd1 O3 89.89(14) 3 .
N3 Cd1 O3 90.11(14) . .
N3 Cd1 O3 90.11(14) 3 3
N3 Cd1 O3 89.89(14) . 3
O3 Cd1 O3 180.00(13) . 3
N3 Cd1 O1 86.97(14) 3 .
N3 Cd1 O1 93.03(14) . .
O3 Cd1 O1 86.51(13) . .
O3 Cd1 O1 93.49(13) 3 .
N3 Cd1 O1 93.03(14) 3 3
N3 Cd1 O1 86.97(14) . 3
O3 Cd1 O1 93.49(13) . 3
O3 Cd1 O1 86.51(13) 3 3
O1 Cd1 O1 180.0(2) . 3
O2 Cd2 O4 97.46(13) . .
O2 Cd2 N3 99.23(14) . .
O4 Cd2 N3 91.29(13) . .
O2 Cd2 N2 162.96(12) . 4
O4 Cd2 N2 89.21(13) . 4
N3 Cd2 N2 96.26(14) . 4
O2 Cd2 O5 81.19(12) . .
O4 Cd2 O5 88.18(12) . .
N3 Cd2 O5 179.36(14) . .
N2 Cd2 O5 83.38(13) 4 .
O2 Cd2 N1 84.26(14) . 1_655
O4 Cd2 N1 177.33(13) . 1_655
N3 Cd2 N1 86.41(14) . 1_655
N2 Cd2 N1 89.69(14) 4 1_655
O5 Cd2 N1 94.11(13) . 1_655
N1 C1 C2 124.4(5) . .
N1 C1 H1 117.8 . .
C2 C1 H1 117.8 . .
C1 C2 C3 119.1(5) . .
C1 C2 H2 120.5 . .
C3 C2 H2 120.5 . .
C2 C3 C4 116.7(4) . .
C2 C3 C6 120.3(4) . .
C4 C3 C6 123.0(4) . .
C5 C4 C3 120.7(5) . .
C5 C4 H4 119.7 . .
C3 C4 H4 119.7 . .
N1 C5 C4 122.9(5) . .
N1 C5 H5 118.5 . .
C4 C5 H5 118.6 . .
O3 C6 O4 126.5(4) . .
O3 C6 C3 116.6(4) . .
O4 C6 C3 116.9(4) . .
N2 C7 C8 123.7(5) . .
N2 C7 H7 118.1 . .
C8 C7 H7 118.1 . .
C9 C8 C7 119.0(4) . .
C9 C8 H8 120.5 . .
C7 C8 H8 120.5 . .
C8 C9 C10 118.0(4) . .
C8 C9 C12 120.5(4) . .
C10 C9 C12 121.5(4) . .
C9 C10 C11 119.5(5) . .
C9 C10 H10 120.3 . .
C11 C10 H10 120.3 . .
N2 C11 C10 122.8(5) . .
N2 C11 H11 118.6 . .
C10 C11 H11 118.6 . .
O1 C12 O2 127.5(4) . .
O1 C12 C9 117.1(4) . .
O2 C12 C9 115.3(4) . .
O5 C13 N6 126.2(6) . .
O5 C13 N7 125.5(5) . .
N6 C13 N7 108.3(5) . .
N6 C14 C15 103.8(5) . .
N6 C14 H14A 111.0 . .
C15 C14 H14A 111.0 . .
N6 C14 H14B 111.0 . .
C15 C14 H14B 111.0 . .
H14A C14 H14B 109.0 . .
N7 C15 C14 102.1(5) . .
N7 C15 H15A 111.3 . .
C14 C15 H15A 111.3 . .
N7 C15 H15B 111.3 . .
C14 C15 H15B 111.3 . .
H15A C15 H15B 109.2 . .
N6 C16 H16A 109.5 . .
N6 C16 H16B 109.5 . .
H16A C16 H16B 109.5 . .
N6 C16 H16C 109.5 . .
H16A C16 H16C 109.5 . .
H16B C16 H16C 109.5 . .
N7 C17 H17A 109.5 . .
N7 C17 H17B 109.5 . .
H17A C17 H17B 109.5 . .
N7 C17 H17C 109.5 . .
H17A C17 H17C 109.5 . .
H17B C17 H17C 109.5 . .
O6 C18 N8 124.9(8) . .
O6 C18 N9 126.4(8) . .
N8 C18 N9 108.6(7) . .
N8 C19 C20 102.4(6) . .
N8 C19 H19A 111.3 . .
C20 C19 H19A 111.3 . .
N8 C19 H19B 111.3 . .
C20 C19 H19B 111.3 . .
H19A C19 H19B 109.2 . .
N9 C20 C19 102.6(6) . .
N9 C20 H20A 111.2 . .
C19 C20 H20A 111.3 . .
N9 C20 H20B 111.3 . .
C19 C20 H20B 111.3 . .
H20A C20 H20B 109.2 . .
N8 C21 H21A 109.5 . .
N8 C21 H21B 109.5 . .
H21A C21 H21B 109.5 . .
N8 C21 H21C 109.5 . .
H21A C21 H21C 109.5 . .
H21B C21 H21C 109.5 . .
N9 C22 H22A 109.5 . .
N9 C22 H22B 109.5 . .
H22A C22 H22B 109.5 . .
N9 C22 H22C 109.5 . .
H22A C22 H22C 109.5 . .
H22B C22 H22C 109.5 . .
C5 N1 C1 116.3(4) . .
C5 N1 Cd2 126.5(3) . 1_455
C1 N1 Cd2 117.2(3) . 1_455
C11 N2 C7 117.0(4) . .
C11 N2 Cd2 124.6(3) . 4_556
C7 N2 Cd2 118.3(3) . 4_556
N4 N3 Cd1 122.6(4) . .
N4 N3 Cd2 128.1(4) . .
Cd1 N3 Cd2 109.24(17) . .
N5 N4 N3 177.3(9) . .
C13 N6 C14 111.1(5) . .
C13 N6 C16 123.4(5) . .
C14 N6 C16 122.6(5) . .
C13 N7 C17 123.9(6) . .
C13 N7 C15 112.3(5) . .
C17 N7 C15 122.8(6) . .
C18 N8 C19 111.9(6) . .
C18 N8 C21 125.2(7) . .
C19 N8 C21 122.8(7) . .
C18 N9 C20 113.8(7) . .
C18 N9 C22 123.2(8) . .
C20 N9 C22 121.6(8) . .
C12 O1 Cd1 130.9(3) . .
C12 O2 Cd2 134.3(3) . .
C6 O3 Cd1 139.0(3) . .
C6 O4 Cd2 123.1(3) . .
C13 O5 Cd2 127.9(3) . .

loop_
_geom_bond_atom_site_label_1
_geom_bond_atom_site_label_2
_geom_bond_distance
_geom_bond_site_symmetry_2
Cd1 N3 2.262(4) 3
Cd1 N3 2.262(4) .
Cd1 O3 2.270(3) .
Cd1 O3 2.270(3) 3
Cd1 O1 2.307(3) .
Cd1 O1 2.307(3) 3
Cd2 O2 2.231(3) .
Cd2 O4 2.291(3) .
Cd2 N3 2.291(4) .
Cd2 N2 2.331(4) 4
Cd2 O5 2.341(3) .
Cd2 N1 2.387(4) 1_655
C1 N1 1.335(6) .
C1 C2 1.364(7) .
C1 H1 0.9300 .
C2 C3 1.372(7) .
C2 H2 0.9300 .
C3 C4 1.377(7) .
C3 C6 1.498(6) .
C4 C5 1.364(6) .
C4 H4 0.9300 .
C5 N1 1.323(6) .
C5 H5 0.9300 .
C6 O3 1.237(6) .
C6 O4 1.251(6) .
C7 N2 1.330(6) .
C7 C8 1.371(6) .
C7 H7 0.9300 .
C8 C9 1.360(6) .
C8 H8 0.9300 .
C9 C10 1.378(6) .
C9 C12 1.508(6) .
C10 C11 1.375(6) .
C10 H10 0.9300 .
C11 N2 1.322(6) .
C11 H11 0.9300 .
C12 O1 1.239(5) .
C12 O2 1.245(6) .
C13 O5 1.256(6) .
C13 N6 1.325(7) .
C13 N7 1.328(7) .
C14 N6 1.429(7) .
C14 C15 1.479(9) .
C14 H14A 0.9700 .
C14 H14B 0.9700 .
C15 N7 1.429(8) .
C15 H15A 0.9700 .
C15 H15B 0.9700 .
C16 N6 1.436(7) .
C16 H16A 0.9600 .
C16 H16B 0.9600 .
C16 H16C 0.9600 .
C17 N7 1.427(8) .
C17 H17A 0.9600 .
C17 H17B 0.9600 .
C17 H17C 0.9600 .
C18 O6 1.230(9) .
C18 N8 1.288(9) .
C18 N9 1.310(9) .
C19 N8 1.427(8) .
C19 C20 1.498(10) .
C19 H19A 0.9700 .
C19 H19B 0.9700 .
C20 N9 1.370(9) .
C20 H20A 0.9700 .
C20 H20B 0.9700 .
C21 N8 1.422(9) .
C21 H21A 0.9600 .
C21 H21B 0.9600 .
C21 H21C 0.9600 .
C22 N9 1.442(10) .
C22 H22A 0.9600 .
C22 H22B 0.9600 .
C22 H22C 0.9600 .
N1 Cd2 2.387(4) 1_455
N2 Cd2 2.331(4) 4_556
N3 N4 1.154(6) .
N4 N5 1.137(8) .

loop_
_geom_torsion_atom_site_label_1
_geom_torsion_atom_site_label_2
_geom_torsion_atom_site_label_3
_geom_torsion_atom_site_label_4
_geom_torsion
_geom_torsion_site_symmetry_1
_geom_torsion_site_symmetry_4
N1 C1 C2 C3 -0.9(9) . .
C1 C2 C3 C4 0.2(8) . .
C1 C2 C3 C6 178.2(5) . .
C2 C3 C4 C5 0.6(8) . .
C6 C3 C4 C5 -177.3(5) . .
C3 C4 C5 N1 -0.9(9) . .
C2 C3 C6 O3 2.7(7) . .
C4 C3 C6 O3 -179.4(5) . .
C2 C3 C6 O4 -177.7(5) . .
C4 C3 C6 O4 0.1(7) . .
N2 C7 C8 C9 2.3(7) . .
C7 C8 C9 C10 -1.0(7) . .
C7 C8 C9 C12 177.2(4) . .
C8 C9 C10 C11 -1.0(7) . .
C12 C9 C10 C11 -179.3(4) . .
C9 C10 C11 N2 2.2(7) . .
C8 C9 C12 O1 37.8(6) . .
C10 C9 C12 O1 -144.0(5) . .
C8 C9 C12 O2 -143.3(5) . .
C10 C9 C12 O2 34.9(6) . .
N6 C14 C15 N7 15.0(6) . .
N8 C19 C20 N9 7.2(8) . .
C4 C5 N1 C1 0.2(8) . .
C4 C5 N1 Cd2 179.5(4) . 1_455
C2 C1 N1 C5 0.7(8) . .
C2 C1 N1 Cd2 -178.7(5) . 1_455
C10 C11 N2 C7 -1.0(7) . .
C10 C11 N2 Cd2 174.8(3) . 4_556
C8 C7 N2 C11 -1.2(7) . .
C8 C7 N2 Cd2 -177.3(4) . 4_556
N3 Cd1 N3 N4 161(100) 3 .
O3 Cd1 N3 N4 138.1(5) . .
O3 Cd1 N3 N4 -41.9(5) 3 .
O1 Cd1 N3 N4 -135.4(5) . .
O1 Cd1 N3 N4 44.6(5) 3 .
N3 Cd1 N3 Cd2 -17(100) 3 .
O3 Cd1 N3 Cd2 -39.37(17) . .
O3 Cd1 N3 Cd2 140.63(17) 3 .
O1 Cd1 N3 Cd2 47.14(17) . .
O1 Cd1 N3 Cd2 -132.86(17) 3 .
O2 Cd2 N3 N4 145.8(5) . .
O4 Cd2 N3 N4 -116.4(5) . .
N2 Cd2 N3 N4 -27.0(5) 4 .
O5 Cd2 N3 N4 -83(13) . .
N1 Cd2 N3 N4 62.2(5) 1_655 .
O2 Cd2 N3 Cd1 -36.90(19) . .
O4 Cd2 N3 Cd1 60.87(18) . .
N2 Cd2 N3 Cd1 150.22(17) 4 .
O5 Cd2 N3 Cd1 94(13) . .
N1 Cd2 N3 Cd1 -120.49(18) 1_655 .
Cd1 N3 N4 N5 -77(15) . .
Cd2 N3 N4 N5 100(14) . .
O5 C13 N6 C14 -174.6(5) . .
N7 C13 N6 C14 7.2(6) . .
O5 C13 N6 C16 -13.6(9) . .
N7 C13 N6 C16 168.2(6) . .
C15 C14 N6 C13 -14.4(6) . .
C15 C14 N6 C16 -175.6(5) . .
O5 C13 N7 C17 -5.9(9) . .
N6 C13 N7 C17 172.4(6) . .
O5 C13 N7 C15 -174.7(5) . .
N6 C13 N7 C15 3.6(7) . .
C14 C15 N7 C13 -12.1(7) . .
C14 C15 N7 C17 179.0(6) . .
O6 C18 N8 C19 -177.6(9) . .
N9 C18 N8 C19 -1.0(11) . .
O6 C18 N8 C21 -0.9(15) . .
N9 C18 N8 C21 175.7(9) . .
C20 C19 N8 C18 -4.1(9) . .
C20 C19 N8 C21 179.1(8) . .
O6 C18 N9 C20 -176.9(10) . .
N8 C18 N9 C20 6.5(12) . .
O6 C18 N9 C22 -10.0(18) . .
N8 C18 N9 C22 173.5(11) . .
C19 C20 N9 C18 -8.7(11) . .
C19 C20 N9 C22 -175.9(10) . .
O2 C12 O1 Cd1 31.9(8) . .
C9 C12 O1 Cd1 -149.4(3) . .
N3 Cd1 O1 C12 126.0(4) 3 .
N3 Cd1 O1 C12 -54.0(4) . .
O3 Cd1 O1 C12 35.9(4) . .
O3 Cd1 O1 C12 -144.1(4) 3 .
O1 Cd1 O1 C12 151(100) 3 .
O1 C12 O2 Cd2 -5.0(8) . .
C9 C12 O2 Cd2 176.2(3) . .
O4 Cd2 O2 C12 -81.8(5) . .
N3 Cd2 O2 C12 10.8(5) . .
N2 Cd2 O2 C12 165.9(4) 4 .
O5 Cd2 O2 C12 -168.7(5) . .
N1 Cd2 O2 C12 96.2(5) 1_655 .
O4 C6 O3 Cd1 39.7(8) . .
C3 C6 O3 Cd1 -140.8(4) . .
N3 Cd1 O3 C6 163.8(5) 3 .
N3 Cd1 O3 C6 -16.2(5) . .
O3 Cd1 O3 C6 -6.3(5) 3 .
O1 Cd1 O3 C6 -109.2(5) . .
O1 Cd1 O3 C6 70.8(5) 3 .
O3 C6 O4 Cd2 6.0(7) . .
C3 C6 O4 Cd2 -173.5(3) . .
O2 Cd2 O4 C6 47.5(4) . .
N3 Cd2 O4 C6 -52.0(4) . .
N2 Cd2 O4 C6 -148.2(4) 4 .
O5 Cd2 O4 C6 128.4(4) . .
N1 Cd2 O4 C6 -83(3) 1_655 .
N6 C13 O5 Cd2 80.7(6) . .
N7 C13 O5 Cd2 -101.3(6) . .
O2 Cd2 O5 C13 2.8(5) . .
O4 Cd2 O5 C13 -95.0(5) . .
N3 Cd2 O5 C13 -128(13) . .
N2 Cd2 O5 C13 175.6(5) 4 .
N1 Cd2 O5 C13 86.4(5) 1_655 .
